data_1564435
loop_
_publ_author_name
'Volpi, Giorgio'
'Priola, Emanuele'
'Garino, Claudio'
'Daolio, Andrea'
'Rabezzana, Roberto'
'Benzi, Paola'
'Giordana, Alessia'
'Diana, Eliano'
'Gobetto, Roberto'

_publ_section_title
;
 Blue fluorescent zinc(II) complexes based on tunable
 imidazo[1,5-a]pyridines
;
_journal_name_full 'Inorganica Chimica Acta'
_journal_page_first 119662
_journal_paper_doi 10.1016/j.ica.2020.119662
_journal_volume 509
_journal_year 2020
_chemical_formula_moiety '2(C19 H12 Cl2 F3 N3 Zn), C H2 Cl2'
_chemical_formula_sum 'C39 H26 Cl6 F6 N6 Zn2'
_chemical_formula_weight 1036.14
_space_group_IT_number 14
_space_group_name_Hall '-P 2yn'
_space_group_name_H-M_alt 'P 1 21/n 1'
_symmetry_cell_setting monoclinic
_symmetry_space_group_name_H-M 'P 1 21/n 1'
_atom_sites_solution_hydrogens geom
_atom_sites_solution_primary direct
_atom_sites_solution_secondary difmap
_audit_creation_method SHELXL-97
_cell_angle_alpha 90.00
_cell_angle_beta 98.635(4)
_cell_angle_gamma 90.00
_cell_formula_units_Z 4
_cell_length_a 11.6572(5)
_cell_length_b 18.2684(9)
_cell_length_c 20.1661(10)
_cell_measurement_reflns_used 3540
_cell_measurement_temperature 293(2)
_cell_measurement_theta_max 29.4226
_cell_measurement_theta_min 3.2553
_cell_volume 4245.9(4)
_computing_cell_refinement
;
CrysAlisPro, Agilent Technologies,
Version 1.171.36.20 (release 27-06-2012 CrysAlis171 .NET)
(compiled Jul 11 2012,15:38:31)
;
_computing_data_collection
;
CrysAlisPro, Agilent Technologies,
Version 1.171.36.20 (release 27-06-2012 CrysAlis171 .NET)
(compiled Jul 11 2012,15:38:31)
;
_computing_data_reduction
;
CrysAlisPro, Agilent Technologies,
Version 1.171.36.20 (release 27-06-2012 CrysAlis171 .NET)
(compiled Jul 11 2012,15:38:31)
;
_computing_molecular_graphics 'SHELXP-97 (Sheldrick, 1997)'
_computing_structure_refinement 'SHELXL-97 (Sheldrick, 1997)'
_computing_structure_solution 'SHELXS-97 (Sheldrick, 1990)'
_diffrn_ambient_temperature 293(2)
_diffrn_detector_area_resol_mean 10.2890
_diffrn_measured_fraction_theta_full 0.998
_diffrn_measured_fraction_theta_max 0.998
_diffrn_measurement_device_type 'Xcalibur, Ruby, Gemini ultra'
_diffrn_measurement_method '\w scan'
_diffrn_radiation_monochromator graphite
_diffrn_radiation_source 'fine-focus sealed tube'
_diffrn_radiation_type MoK\a
_diffrn_radiation_wavelength 0.71073
_diffrn_reflns_av_R_equivalents 0.0871
_diffrn_reflns_av_sigmaI/netI 0.1096
_diffrn_reflns_limit_h_max 14
_diffrn_reflns_limit_h_min -13
_diffrn_reflns_limit_k_max 21
_diffrn_reflns_limit_k_min -22
_diffrn_reflns_limit_l_max 19
_diffrn_reflns_limit_l_min -24
_diffrn_reflns_number 23443
_diffrn_reflns_theta_full 25.35
_diffrn_reflns_theta_max 25.35
_diffrn_reflns_theta_min 3.26
_diffrn_standards_number 27806
_exptl_absorpt_coefficient_mu 1.571
_exptl_absorpt_correction_T_max 1.00000
_exptl_absorpt_correction_T_min 0.97231
_exptl_absorpt_correction_type multi-scan
_exptl_absorpt_process_details
;
CrysAlisPro, Agilent Technologies,
Version 1.171.36.20 (release 27-06-2012 CrysAlis171 .NET)
(compiled Jul 11 2012,15:38:31)
Empirical absorption correction using spherical harmonics,
 implemented in SCALE3 ABSPACK scaling algorithm.
;
_exptl_crystal_colour yellow
_exptl_crystal_density_diffrn 1.621
_exptl_crystal_density_method 'not measured'
_exptl_crystal_description prism
_exptl_crystal_F_000 2072.0
_exptl_crystal_size_max 0.65
_exptl_crystal_size_mid 0.33
_exptl_crystal_size_min 0.23
_refine_diff_density_max 0.295
_refine_diff_density_min -0.332
_refine_diff_density_rms 0.066
_refine_ls_extinction_method none
_refine_ls_goodness_of_fit_ref 0.981
_refine_ls_hydrogen_treatment mixed
_refine_ls_matrix_type full
_refine_ls_number_parameters 616
_refine_ls_number_reflns 7745
_refine_ls_number_restraints 272
_refine_ls_restrained_S_all 0.980
_refine_ls_R_factor_all 0.1272
_refine_ls_R_factor_gt 0.0510
_refine_ls_shift/su_max 0.029
_refine_ls_shift/su_mean 0.001
_refine_ls_structure_factor_coef Fsqd
_refine_ls_weighting_details 'calc w=1/[\s^2^(Fo^2^)+(0.0106P)^2^+0.0000P] where P=(Fo^2^+2Fc^2^)/3'
_refine_ls_weighting_scheme calc
_refine_ls_wR_factor_gt 0.0728
_refine_ls_wR_factor_ref 0.0950
_reflns_number_gt 4040
_reflns_number_total 7745
_reflns_threshold_expression >2sigma(I)
_cod_data_source_file ICA-2020-509-119662.CIF
_cod_data_source_block 2
_cod_original_cell_volume 4245.9(3)
_cod_original_sg_symbol_H-M P2(1)/n
_cod_database_code 1564435

loop_
_symmetry_equiv_pos_as_xyz
'x, y, z'
'-x+1/2, y+1/2, -z+1/2'
'-x, -y, -z'
'x-1/2, -y-1/2, z-1/2'

loop_
_atom_site_label
_atom_site_type_symbol
_atom_site_fract_x
_atom_site_fract_y
_atom_site_fract_z
_atom_site_U_iso_or_equiv
_atom_site_adp_type
_atom_site_occupancy
_atom_site_symmetry_multiplicity
_atom_site_calc_flag
_atom_site_refinement_flags
_atom_site_disorder_assembly
_atom_site_disorder_group
Zn1 Zn 0.74204(4) -0.05888(3) 0.11468(3) 0.04988(17) Uani 1 1 d . . .
Zn2 Zn 0.75730(4) 0.37030(3) -0.04993(3) 0.05481(18) Uani 1 1 d . . .
Cl1 Cl 0.68042(10) -0.00012(8) 0.19866(7) 0.0661(4) Uani 1 1 d . . .
Cl4 Cl 0.60016(11) 0.34277(9) -0.12036(7) 0.0785(5) Uani 1 1 d . . .
Cl3 Cl 0.83132(11) 0.28970(7) 0.02654(8) 0.0728(4) Uani 1 1 d . . .
N2 N 0.7523(3) 0.0046(2) 0.03283(18) 0.0428(9) Uani 1 1 d . . .
C12 C 0.8167(4) 0.0585(3) 0.0149(2) 0.0450(12) Uani 1 1 d . . .
C13 C 0.9197(4) 0.0874(2) 0.0576(3) 0.0450(12) Uani 1 1 d . . .
Cl2 Cl 0.89300(10) -0.13025(7) 0.14112(7) 0.0660(4) Uani 1 1 d . . .
C7 C 0.6819(4) 0.0335(3) -0.0737(2) 0.0460(12) Uani 1 1 d . . .
N3 N 0.7760(3) 0.0788(2) -0.0492(2) 0.0452(10) Uani 1 1 d . . .
C8 C 0.6260(4) 0.0460(3) -0.1396(3) 0.0633(15) Uani 1 1 d . . .
H8 H 0.5647 0.0162 -0.1580 0.076 Uiso 1 1 calc R . .
C18 C 1.0214(4) 0.1006(2) 0.0318(3) 0.0538(14) Uani 1 1 d . . .
H18 H 1.0234 0.0947 -0.0138 0.065 Uiso 1 1 calc R . .
C1 C 0.5393(4) -0.1599(3) 0.0614(3) 0.0576(14) Uani 1 1 d . . .
H1 H 0.5507 -0.1807 0.1040 0.069 Uiso 1 1 calc R . .
C17 C 1.1203(4) 0.1225(3) 0.0744(3) 0.0641(16) Uani 1 1 d . . .
H17 H 1.1886 0.1322 0.0573 0.077 Uiso 1 1 calc R . .
C16 C 1.1166(4) 0.1298(3) 0.1411(3) 0.0672(16) Uani 1 1 d . C .
C6 C 0.6687(4) -0.0123(3) -0.0208(2) 0.0443(12) Uani 1 1 d . . .
C4 C 0.5044(4) -0.0975(3) -0.0619(3) 0.0599(14) Uani 1 1 d DU . .
H4 H 0.4924 -0.0755 -0.1039 0.072 Uiso 1 1 calc R . .
C14 C 0.9176(4) 0.0973(3) 0.1251(3) 0.0593(15) Uani 1 1 d . . .
H14 H 0.8488 0.0900 0.1423 0.071 Uiso 1 1 calc R . .
C3 C 0.4361(4) -0.1551(3) -0.0478(3) 0.0665(16) Uani 1 1 d . . .
H3 H 0.3780 -0.1724 -0.0807 0.080 Uiso 1 1 calc R . .
C10 C 0.7528(5) 0.1475(3) -0.1483(3) 0.0688(16) Uani 1 1 d . . .
H10 H 0.7744 0.1862 -0.1737 0.083 Uiso 1 1 calc R . .
C11 C 0.8090(4) 0.1370(3) -0.0860(3) 0.0607(15) Uani 1 1 d . . .
H11 H 0.8688 0.1681 -0.0679 0.073 Uiso 1 1 calc R . .
C15 C 1.0159(4) 0.1179(3) 0.1673(3) 0.0716(17) Uani 1 1 d . . .
H15 H 1.0144 0.1237 0.2130 0.086 Uiso 1 1 calc R . .
C2 C 0.4529(4) -0.1870(3) 0.0139(3) 0.0679(16) Uani 1 1 d . . .
H2 H 0.4071 -0.2260 0.0237 0.082 Uiso 1 1 calc R . .
N6 N 0.7448(3) 0.5746(2) 0.0486(2) 0.0487(10) Uani 1 1 d . . .
N4 N 0.8782(3) 0.4240(2) -0.0981(2) 0.0510(11) Uani 1 1 d D . .
N5 N 0.7554(3) 0.4712(2) -0.00579(19) 0.0455(10) Uani 1 1 d . . .
C25 C 0.8279(4) 0.5203(3) -0.0295(2) 0.0471(12) Uani 1 1 d . . .
C32 C 0.6223(4) 0.4686(3) 0.0785(3) 0.0486(13) Uani 1 1 d . . .
C31 C 0.7058(4) 0.5039(3) 0.0408(2) 0.0472(12) Uani 1 1 d . . .
C26 C 0.8242(4) 0.5856(3) 0.0032(2) 0.0469(12) Uani 1 1 d . . .
C24 C 0.8949(4) 0.4947(3) -0.0804(2) 0.0488(13) Uani 1 1 d D . .
C20 C 0.9361(4) 0.3956(3) -0.1446(3) 0.0625(15) Uani 1 1 d . . .
H20 H 0.9243 0.3467 -0.1564 0.075 Uiso 1 1 calc R . .
C33 C 0.5434(4) 0.4186(3) 0.0459(3) 0.0565(14) Uani 1 1 d . . .
H33 H 0.5443 0.4080 0.0008 0.068 Uiso 1 1 calc R . .
C23 C 0.9717(4) 0.5372(3) -0.1099(3) 0.0622(15) Uani 1 1 d D . .
H23 H 0.9842 0.5858 -0.0973 0.075 Uiso 1 1 calc R . .
C21 C 1.0117(4) 0.4356(4) -0.1755(3) 0.0686(16) Uani 1 1 d . . .
H21 H 1.0505 0.4145 -0.2077 0.082 Uiso 1 1 calc R . .
C27 C 0.8755(4) 0.6552(3) 0.0027(3) 0.0617(15) Uani 1 1 d . . .
H27 H 0.9302 0.6639 -0.0255 0.074 Uiso 1 1 calc R . .
C30 C 0.7124(4) 0.6314(3) 0.0879(3) 0.0618(15) Uani 1 1 d . . .
H30 H 0.6559 0.6242 0.1153 0.074 Uiso 1 1 calc R . .
C37 C 0.6221(4) 0.4819(3) 0.1457(3) 0.0648(15) Uani 1 1 d . . .
H37 H 0.6764 0.5136 0.1687 0.078 Uiso 1 1 calc R . .
C29 C 0.7640(5) 0.6962(3) 0.0856(3) 0.0711(17) Uani 1 1 d . . .
H29 H 0.7452 0.7339 0.1130 0.085 Uiso 1 1 calc R . .
C22 C 1.0291(4) 0.5072(4) -0.1578(3) 0.0728(17) Uani 1 1 d . . .
H22 H 1.0799 0.5357 -0.1783 0.087 Uiso 1 1 calc R . .
C36 C 0.5409(5) 0.4482(4) 0.1789(3) 0.088(2) Uani 1 1 d . . .
H36 H 0.5406 0.4578 0.2241 0.106 Uiso 1 1 calc R . .
C28 C 0.8468(5) 0.7090(3) 0.0422(3) 0.0733(17) Uani 1 1 d . . .
H28 H 0.8813 0.7548 0.0411 0.088 Uiso 1 1 calc R . .
C34 C 0.4642(4) 0.3847(3) 0.0796(3) 0.0758(18) Uani 1 1 d . . .
H34 H 0.4125 0.3507 0.0576 0.091 Uiso 1 1 calc R . .
C35 C 0.4614(5) 0.4011(4) 0.1459(4) 0.089(2) Uani 1 1 d . B .
C9 C 0.6612(5) 0.1009(4) -0.1758(3) 0.0758(18) Uani 1 1 d . . .
H9 H 0.6250 0.1084 -0.2196 0.091 Uiso 1 1 calc R . .
C19 C 1.2269(7) 0.1492(6) 0.1871(5) 0.118(3) Uani 1 1 d DU . .
C38 C 0.3753(7) 0.3651(8) 0.1824(6) 0.150(4) Uani 1 1 d DU . .
Cl6 Cl 0.326(2) 0.7750(15) 0.7816(8) 0.192(6) Uani 0.49(4) 1 d PDU A 1
Cl5 Cl 0.0989(13) 0.6976(7) 0.7638(10) 0.187(6) Uani 0.49(4) 1 d PDU A 1
C39 C 0.2441(18) 0.6979(14) 0.7856(18) 0.121(6) Uani 0.49(4) 1 d PDU A 1
H39A H 0.2744 0.6612 0.7581 0.146 Uiso 0.49(4) 1 calc PR A 1
H39B H 0.2599 0.6805 0.8315 0.146 Uiso 0.49(4) 1 calc PR A 1
Cl6A Cl 0.2863(12) 0.8022(8) 0.7770(6) 0.126(4) Uani 0.51(4) 1 d PDU A 2
Cl5A Cl 0.1040(11) 0.7192(14) 0.7455(10) 0.175(6) Uani 0.51(4) 1 d PDU A 2
C39A C 0.2345(19) 0.7164(13) 0.7948(19) 0.133(10) Uani 0.51(4) 1 d PDU A 2
H39C H 0.2829 0.6774 0.7818 0.160 Uiso 0.51(4) 1 calc PR A 2
H39D H 0.2270 0.7114 0.8418 0.160 Uiso 0.51(4) 1 calc PR A 2
F1 F 0.2733(11) 0.3557(17) 0.1460(12) 0.189(9) Uani 0.57(4) 1 d PDU B 1
F2 F 0.353(2) 0.4159(8) 0.2337(11) 0.189(8) Uani 0.57(4) 1 d PDU B 1
F3 F 0.406(2) 0.3184(8) 0.2269(9) 0.104(4) Uani 0.57(4) 1 d PDU B 1
F1A F 0.311(3) 0.314(2) 0.1394(10) 0.219(13) Uani 0.43(4) 1 d PDU B 2
F2A F 0.294(2) 0.4140(15) 0.195(2) 0.236(12) Uani 0.43(4) 1 d PDU B 2
F3A F 0.422(3) 0.3141(16) 0.2177(18) 0.185(14) Uani 0.43(4) 1 d PDU B 2
F4 F 1.219(3) 0.2013(12) 0.2300(14) 0.093(7) Uani 0.40(4) 1 d PDU C 1
F6 F 1.3221(14) 0.1346(13) 0.1682(11) 0.099(7) Uani 0.40(4) 1 d PDU C 1
F5 F 1.2319(18) 0.1011(15) 0.2425(12) 0.149(9) Uani 0.40(4) 1 d PDU C 1
F4A F 1.212(2) 0.2081(10) 0.2218(12) 0.147(8) Uani 0.60(4) 1 d PDU C 2
F6A F 1.3059(16) 0.178(2) 0.1520(11) 0.186(10) Uani 0.60(4) 1 d PDU C 2
F5A F 1.268(2) 0.0915(10) 0.2257(13) 0.234(10) Uani 0.60(4) 1 d PDU C 2
N1 N 0.6079(3) -0.1042(2) 0.0484(2) 0.0473(10) Uani 1 1 d DU . .
C5 C 0.5909(4) -0.0725(3) -0.0128(3) 0.0473(12) Uani 1 1 d DU . .

loop_
_atom_site_aniso_label
_atom_site_aniso_U_11
_atom_site_aniso_U_22
_atom_site_aniso_U_33
_atom_site_aniso_U_23
_atom_site_aniso_U_13
_atom_site_aniso_U_12
Zn1 0.0493(3) 0.0600(4) 0.0404(4) 0.0009(3) 0.0069(3) -0.0031(3)
Zn2 0.0502(3) 0.0584(4) 0.0568(4) -0.0046(3) 0.0114(3) -0.0080(3)
Cl1 0.0579(8) 0.0978(11) 0.0443(9) -0.0083(8) 0.0134(6) 0.0023(7)
Cl4 0.0635(8) 0.1016(12) 0.0676(11) -0.0095(9) 0.0008(7) -0.0181(8)
Cl3 0.0702(9) 0.0648(9) 0.0816(12) 0.0092(8) 0.0056(7) -0.0051(7)
N2 0.044(2) 0.050(2) 0.034(3) -0.001(2) 0.0058(19) -0.0001(19)
C12 0.043(3) 0.056(3) 0.038(3) -0.005(3) 0.013(2) -0.002(3)
C13 0.044(3) 0.041(3) 0.051(4) -0.005(3) 0.012(2) -0.003(2)
Cl2 0.0640(8) 0.0696(9) 0.0621(10) -0.0020(8) 0.0015(7) 0.0114(7)
C7 0.042(3) 0.060(3) 0.037(3) -0.004(3) 0.011(2) 0.002(2)
N3 0.050(2) 0.054(3) 0.033(3) 0.008(2) 0.0126(19) 0.003(2)
C8 0.057(3) 0.094(5) 0.038(4) 0.002(3) 0.004(3) 0.000(3)
C18 0.046(3) 0.058(3) 0.059(4) -0.006(3) 0.014(3) 0.004(3)
C1 0.045(3) 0.060(3) 0.068(4) 0.001(3) 0.010(3) -0.006(3)
C17 0.045(3) 0.065(4) 0.085(5) -0.013(4) 0.018(3) -0.009(3)
C16 0.050(3) 0.070(4) 0.078(5) -0.027(4) -0.002(3) -0.010(3)
C6 0.044(3) 0.051(3) 0.038(3) -0.005(3) 0.008(2) 0.002(2)
C4 0.058(3) 0.074(4) 0.047(4) -0.007(3) 0.002(3) -0.007(3)
C14 0.049(3) 0.074(4) 0.057(4) -0.013(3) 0.014(3) -0.015(3)
C3 0.054(3) 0.074(4) 0.068(5) -0.018(4) 0.001(3) -0.011(3)
C10 0.075(4) 0.075(4) 0.060(4) 0.023(4) 0.022(3) 0.005(3)
C11 0.063(3) 0.067(4) 0.056(4) 0.015(3) 0.020(3) 0.003(3)
C15 0.061(4) 0.094(4) 0.059(4) -0.019(4) 0.006(3) -0.009(3)
C2 0.059(4) 0.061(4) 0.084(5) -0.002(4) 0.012(3) -0.008(3)
N6 0.046(2) 0.050(3) 0.051(3) 0.002(2) 0.008(2) -0.002(2)
N4 0.046(2) 0.063(3) 0.046(3) -0.007(2) 0.015(2) -0.002(2)
N5 0.044(2) 0.052(2) 0.042(3) 0.001(2) 0.0104(19) -0.0077(19)
C25 0.042(3) 0.053(3) 0.048(3) -0.001(3) 0.012(2) -0.004(2)
C32 0.044(3) 0.063(3) 0.040(3) 0.005(3) 0.011(2) 0.005(3)
C31 0.040(3) 0.056(3) 0.045(3) -0.002(3) 0.008(2) 0.001(2)
C26 0.040(3) 0.057(3) 0.043(3) -0.003(3) 0.005(2) -0.003(2)
C24 0.044(3) 0.057(3) 0.046(3) 0.001(3) 0.007(2) -0.004(3)
C20 0.056(3) 0.082(4) 0.048(4) -0.004(3) 0.005(3) 0.007(3)
C33 0.046(3) 0.076(4) 0.047(3) 0.004(3) 0.005(3) -0.003(3)
C23 0.057(3) 0.068(4) 0.065(4) 0.004(3) 0.021(3) -0.005(3)
C21 0.059(3) 0.102(5) 0.050(4) 0.001(4) 0.024(3) 0.009(3)
C27 0.054(3) 0.061(4) 0.070(4) -0.002(3) 0.008(3) -0.013(3)
C30 0.059(3) 0.068(4) 0.058(4) -0.008(3) 0.010(3) 0.015(3)
C37 0.059(3) 0.092(4) 0.043(4) 0.002(3) 0.009(3) 0.000(3)
C29 0.074(4) 0.057(4) 0.080(5) -0.018(3) 0.006(3) 0.006(3)
C22 0.057(3) 0.104(5) 0.062(4) 0.017(4) 0.023(3) -0.002(3)
C36 0.071(4) 0.148(6) 0.050(4) 0.033(5) 0.023(3) 0.020(4)
C28 0.074(4) 0.052(4) 0.094(5) -0.002(4) 0.011(4) -0.008(3)
C34 0.044(3) 0.103(5) 0.078(5) 0.030(4) 0.000(3) -0.020(3)
C35 0.046(3) 0.150(7) 0.070(5) 0.050(5) 0.010(3) -0.006(4)
C9 0.072(4) 0.113(5) 0.042(4) 0.011(4) 0.006(3) 0.015(4)
C19 0.086(5) 0.151(8) 0.116(7) -0.058(5) 0.007(5) -0.013(5)
C38 0.074(5) 0.275(12) 0.106(8) 0.088(7) 0.027(5) -0.023(7)
Cl6 0.282(14) 0.175(12) 0.116(6) -0.047(7) 0.021(8) -0.025(11)
Cl5 0.202(8) 0.134(6) 0.199(12) -0.003(7) -0.052(7) -0.063(7)
C39 0.186(10) 0.087(12) 0.090(13) -0.015(13) 0.015(12) 0.067(9)
Cl6A 0.173(7) 0.111(6) 0.105(5) -0.004(4) 0.056(4) -0.028(5)
Cl5A 0.151(6) 0.237(12) 0.128(8) -0.063(9) -0.005(4) 0.052(7)
C39A 0.174(14) 0.057(12) 0.15(2) -0.031(12) -0.028(14) -0.008(12)
F1 0.047(6) 0.35(2) 0.164(13) 0.154(13) 0.002(7) -0.015(12)
F2 0.137(14) 0.243(13) 0.220(15) 0.113(10) 0.137(12) 0.059(10)
F3 0.088(8) 0.164(10) 0.057(7) 0.035(7) 0.002(6) -0.057(6)
F1A 0.092(15) 0.43(3) 0.122(11) 0.139(15) -0.037(11) -0.152(18)
F2A 0.085(18) 0.39(3) 0.25(3) 0.14(2) 0.092(19) 0.047(14)
F3A 0.112(16) 0.29(2) 0.14(2) 0.153(19) -0.002(13) -0.071(13)
F4 0.087(14) 0.136(14) 0.061(11) -0.032(9) 0.029(9) -0.051(12)
F6 0.050(6) 0.135(15) 0.105(12) -0.037(11) -0.008(6) 0.013(8)
F5 0.067(9) 0.26(2) 0.113(13) -0.015(12) -0.014(9) -0.055(13)
F4A 0.107(12) 0.165(13) 0.164(17) -0.103(12) 0.006(10) -0.053(11)
F6A 0.060(8) 0.32(2) 0.186(14) -0.156(14) 0.043(8) -0.077(11)
F5A 0.178(17) 0.207(14) 0.26(2) -0.070(11) -0.143(14) 0.078(14)
N1 0.044(2) 0.055(3) 0.043(3) -0.003(2) 0.0081(19) -0.009(2)
C5 0.041(3) 0.058(3) 0.043(3) -0.005(3) 0.006(2) -0.002(2)

loop_
_atom_type_symbol
_atom_type_description
_atom_type_scat_dispersion_real
_atom_type_scat_dispersion_imag
_atom_type_scat_source
C C 0.0033 0.0016 'International Tables Vol C Tables 4.2.6.8 and 6.1.1.4'
H H 0.0000 0.0000 'International Tables Vol C Tables 4.2.6.8 and 6.1.1.4'
N N 0.0061 0.0033 'International Tables Vol C Tables 4.2.6.8 and 6.1.1.4'
O O 0.0106 0.0060 'International Tables Vol C Tables 4.2.6.8 and 6.1.1.4'
F F 0.0171 0.0103 'International Tables Vol C Tables 4.2.6.8 and 6.1.1.4'
Cl Cl 0.1484 0.1585 'International Tables Vol C Tables 4.2.6.8 and 6.1.1.4'
Zn Zn 0.2839 1.4301 'International Tables Vol C Tables 4.2.6.8 and 6.1.1.4'
Cl Cl 0.1484 0.1585 'International Tables Vol C Tables 4.2.6.8 and 6.1.1.4'

loop_
_geom_angle_atom_site_label_1
_geom_angle_atom_site_label_2
_geom_angle_atom_site_label_3
_geom_angle
_geom_angle_site_symmetry_1
_geom_angle_site_symmetry_3
N2 Zn1 N1 80.47(15) . .
N2 Zn1 Cl2 113.18(10) . .
N1 Zn1 Cl2 114.86(11) . .
N2 Zn1 Cl1 114.18(11) . .
N1 Zn1 Cl1 112.78(10) . .
Cl2 Zn1 Cl1 116.32(6) . .
N5 Zn2 N4 80.21(15) . .
N5 Zn2 Cl4 115.08(11) . .
N4 Zn2 Cl4 111.36(12) . .
N5 Zn2 Cl3 108.94(11) . .
N4 Zn2 Cl3 114.84(11) . .
Cl4 Zn2 Cl3 119.84(6) . .
C12 N2 C6 108.4(4) . .
C12 N2 Zn1 138.7(3) . .
C6 N2 Zn1 112.9(3) . .
N2 C12 N3 109.4(4) . .
N2 C12 C13 123.7(4) . .
N3 C12 C13 126.8(4) . .
C14 C13 C18 119.4(4) . .
C14 C13 C12 119.7(4) . .
C18 C13 C12 120.8(5) . .
C6 C7 N3 104.9(4) . .
C6 C7 C8 137.5(5) . .
N3 C7 C8 117.6(5) . .
C12 N3 C11 129.3(4) . .
C12 N3 C7 108.4(4) . .
C11 N3 C7 122.0(4) . .
C9 C8 C7 120.0(5) . .
C13 C18 C17 119.7(5) . .
N1 C1 C2 122.1(5) . .
C16 C17 C18 119.5(5) . .
C17 C16 C15 121.4(5) . .
C17 C16 C19 118.7(6) . .
C15 C16 C19 119.8(6) . .
N2 C6 C7 108.8(4) . .
N2 C6 C5 117.6(4) . .
C7 C6 C5 133.6(5) . .
C3 C4 C5 119.2(5) . .
C15 C14 C13 120.9(5) . .
C2 C3 C4 120.6(5) . .
C11 C10 C9 121.1(5) . .
C10 C11 N3 118.4(5) . .
C14 C15 C16 119.0(5) . .
C3 C2 C1 118.2(5) . .
C31 N6 C30 130.8(4) . .
C31 N6 C26 107.4(4) . .
C30 N6 C26 121.6(4) . .
C20 N4 C24 119.3(4) . .
C20 N4 Zn2 126.4(4) . .
C24 N4 Zn2 114.3(3) . .
C31 N5 C25 108.2(4) . .
C31 N5 Zn2 138.8(3) . .
C25 N5 Zn2 113.0(3) . .
C26 C25 N5 109.7(4) . .
C26 C25 C24 132.8(4) . .
N5 C25 C24 117.4(4) . .
C37 C32 C33 118.9(4) . .
C37 C32 C31 122.0(5) . .
C33 C32 C31 119.0(5) . .
N5 C31 N6 109.6(4) . .
N5 C31 C32 124.4(4) . .
N6 C31 C32 126.0(4) . .
C25 C26 C27 137.8(5) . .
C25 C26 N6 105.1(4) . .
C27 C26 N6 117.1(5) . .
N4 C24 C23 120.1(4) . .
N4 C24 C25 115.1(4) . .
C23 C24 C25 124.9(5) . .
N4 C20 C21 122.6(5) . .
C34 C33 C32 120.5(5) . .
C22 C23 C24 119.7(5) . .
C22 C21 C20 118.4(5) . .
C28 C27 C26 120.9(5) . .
C29 C30 N6 118.7(5) . .
C32 C37 C36 120.0(5) . .
C30 C29 C28 121.4(5) . .
C21 C22 C23 120.0(5) . .
C35 C36 C37 120.7(6) . .
C27 C28 C29 120.1(5) . .
C33 C34 C35 119.9(5) . .
C36 C35 C34 119.9(5) . .
C36 C35 C38 120.0(8) . .
C34 C35 C38 120.1(8) . .
C8 C9 C10 120.8(5) . .
F6 C19 F4 120.8(19) . .
F6 C19 F4A 122.2(17) . .
F4 C19 F4A 9(3) . .
F6 C19 F6A 38.5(13) . .
F4 C19 F6A 100.9(16) . .
F4A C19 F6A 97.0(19) . .
F6 C19 F5A 75.8(13) . .
F4 C19 F5A 104(2) . .
F4A C19 F5A 113(2) . .
F6A C19 F5A 112.9(14) . .
F6 C19 F5 100.1(15) . .
F4 C19 F5 86(2) . .
F4A C19 F5 95(2) . .
F6A C19 F5 134.8(17) . .
F5A C19 F5 25.2(18) . .
F6 C19 C16 118.3(13) . .
F4 C19 C16 116.2(18) . .
F4A C19 C16 110.5(15) . .
F6A C19 C16 110.7(12) . .
F5A C19 C16 111.6(12) . .
F5 C19 C16 105.7(12) . .
F3A C38 F3 13(3) . .
F3A C38 F1 120(2) . .
F3 C38 F1 116.7(18) . .
F3A C38 F2A 130(3) . .
F3 C38 F2A 117(2) . .
F1 C38 F2A 65.6(13) . .
F3A C38 F1A 90(3) . .
F3 C38 F1A 93(2) . .
F1 C38 F1A 38.7(15) . .
F2A C38 F1A 103.5(16) . .
F3A C38 F2 100(3) . .
F3 C38 F2 89.1(16) . .
F1 C38 F2 104.0(14) . .
F2A C38 F2 40.4(15) . .
F1A C38 F2 137.3(13) . .
F3A C38 C35 110(2) . .
F3 C38 C35 121.1(13) . .
F1 C38 C35 113.9(13) . .
F2A C38 C35 110.1(15) . .
F1A C38 C35 108.9(13) . .
F2 C38 C35 106.0(12) . .
Cl5 C39 Cl6 122.6(17) . .
Cl5A C39A Cl6A 99.3(16) . .
C1 N1 C5 119.5(4) . .
C1 N1 Zn1 126.1(4) . .
C5 N1 Zn1 114.3(3) . .
N1 C5 C4 120.4(4) . .
N1 C5 C6 114.7(4) . .
C4 C5 C6 124.9(5) . .

loop_
_geom_bond_atom_site_label_1
_geom_bond_atom_site_label_2
_geom_bond_distance
_geom_bond_site_symmetry_2
Zn1 N2 2.035(4) .
Zn1 N1 2.072(4) .
Zn1 Cl2 2.1907(13) .
Zn1 Cl1 2.2140(13) .
Zn2 N5 2.048(4) .
Zn2 N4 2.074(4) .
Zn2 Cl4 2.2010(14) .
Zn2 Cl3 2.2117(15) .
N2 C12 1.322(5) .
N2 C6 1.378(5) .
C12 N3 1.359(6) .
C12 C13 1.468(6) .
C13 C14 1.375(6) .
C13 C18 1.386(6) .
C7 C6 1.383(6) .
C7 N3 1.404(5) .
C7 C8 1.408(6) .
N3 C11 1.383(6) .
C8 C9 1.341(7) .
C18 C17 1.390(6) .
C1 N1 1.344(5) .
C1 C2 1.374(7) .
C17 C16 1.359(7) .
C16 C15 1.375(6) .
C16 C19 1.511(9) .
C6 C5 1.450(6) .
C4 C3 1.375(6) .
C4 C5 1.380(6) .
C14 C15 1.374(6) .
C3 C2 1.361(7) .
C10 C11 1.341(7) .
C10 C9 1.412(7) .
N6 C31 1.372(5) .
N6 C30 1.392(6) .
N6 C26 1.409(5) .
N4 C20 1.341(6) .
N4 C24 1.345(5) .
N5 C31 1.318(5) .
N5 C25 1.367(5) .
C25 C26 1.367(6) .
C25 C24 1.457(6) .
C32 C37 1.377(6) .
C32 C33 1.390(6) .
C32 C31 1.471(6) .
C26 C27 1.405(6) .
C24 C23 1.386(6) .
C20 C21 1.365(6) .
C33 C34 1.374(6) .
C23 C22 1.368(7) .
C21 C22 1.363(7) .
C27 C28 1.339(7) .
C30 C29 1.331(6) .
C37 C36 1.383(7) .
C29 C28 1.417(7) .
C36 C35 1.363(8) .
C34 C35 1.376(8) .
C35 C38 1.483(9) .
C19 F6 1.255(14) .
C19 F4 1.298(14) .
C19 F4A 1.310(13) .
C19 F6A 1.347(16) .
C19 F5A 1.354(15) .
C19 F5 1.416(16) .
C38 F3A 1.246(18) .
C38 F3 1.251(14) .
C38 F1 1.311(16) .
C38 F2A 1.354(19) .
C38 F1A 1.41(2) .
C38 F2 1.442(18) .
Cl6 C39 1.713(14) .
Cl5 C39 1.684(15) .
Cl6A C39A 1.736(14) .
Cl5A C39A 1.688(15) .
N1 C5 1.349(5) .
